data_2206059
loop_
_publ_author_name
'Wang, Shi-Fan'
'Shi, Da-Hua'
'Zhu, Yan'
'Zhu, Hai-Liang'

_publ_section_title
;
 Salicylideneacetone
;
_journal_issue 6
_journal_name_full 'Acta Crystallographica Section E'
_journal_page_first o1697
_journal_page_last o1698
_journal_paper_doi 10.1107/S1600536805012778
_journal_volume 61
_journal_year 2005
_chemical_formula_iupac 'C10 H10 O2'
_chemical_formula_moiety 'C10 H10 O2'
_chemical_formula_sum 'C10 H10 O2'
_chemical_formula_weight 162.18
_chemical_name_common Salicylideneacetone
_chemical_name_systematic
;
(E)-4-(2-hydroxyphenyl)but-3-en-2-one
;
_space_group_IT_number 2
_symmetry_cell_setting triclinic
_symmetry_space_group_name_Hall '-P 1'
_symmetry_space_group_name_H-M 'P -1'
_atom_sites_solution_hydrogens geom
_atom_sites_solution_primary direct
_atom_sites_solution_secondary difmap
_audit_creation_method SHELXL-97
_cell_angle_alpha 97.05(3)
_cell_angle_beta 95.86(3)
_cell_angle_gamma 115.34(3)
_cell_formula_units_Z 2
_cell_length_a 7.3500(15)
_cell_length_b 7.4900(15)
_cell_length_c 8.8100(18)
_cell_measurement_reflns_used 1525
_cell_measurement_temperature 293(2)
_cell_measurement_theta_max 28.03
_cell_measurement_theta_min 6.55
_cell_volume 428.5(2)
_computing_cell_refinement SMART
_computing_data_collection 'SMART (Siemens, 1996)'
_computing_data_reduction 'SAINT (Siemens, 1996)'
_computing_molecular_graphics 'SHELXTL (Sheldrick, 1997b)'
_computing_publication_material SHELXTL
_computing_structure_refinement 'SHELXL97 (Sheldrick, 1997a)'
_computing_structure_solution 'SHELXS97 (Sheldrick, 1997a)'
_diffrn_ambient_temperature 293(2)
_diffrn_measured_fraction_theta_full 0.980
_diffrn_measured_fraction_theta_max 0.980
_diffrn_measurement_device_type 'Bruker SMART CCD area-detector'
_diffrn_measurement_method '\f and \w'
_diffrn_radiation_monochromator graphite
_diffrn_radiation_source 'fine-focus sealed tube'
_diffrn_radiation_type MoK\a
_diffrn_radiation_wavelength 0.71073
_diffrn_reflns_av_R_equivalents 0.0227
_diffrn_reflns_av_sigmaI/netI 0.0380
_diffrn_reflns_limit_h_max 9
_diffrn_reflns_limit_h_min -9
_diffrn_reflns_limit_k_max 9
_diffrn_reflns_limit_k_min -9
_diffrn_reflns_limit_l_max 11
_diffrn_reflns_limit_l_min -11
_diffrn_reflns_number 3464
_diffrn_reflns_theta_full 26.49
_diffrn_reflns_theta_max 26.49
_diffrn_reflns_theta_min 2.36
_diffrn_standards_number 0
_exptl_absorpt_coefficient_mu 0.087
_exptl_absorpt_correction_T_max 0.972
_exptl_absorpt_correction_T_min 0.895
_exptl_absorpt_correction_type multi-scan
_exptl_absorpt_process_details '(SADABS; Sheldrick, 1996)'
_exptl_crystal_colour 'light orange'
_exptl_crystal_density_diffrn 1.257
_exptl_crystal_density_method 'not measured'
_exptl_crystal_description prism
_exptl_crystal_F_000 172
_exptl_crystal_size_max 0.42
_exptl_crystal_size_mid 0.40
_exptl_crystal_size_min 0.33
_refine_diff_density_max 0.182
_refine_diff_density_min -0.299
_refine_ls_extinction_method none
_refine_ls_goodness_of_fit_ref 1.089
_refine_ls_hydrogen_treatment constr
_refine_ls_matrix_type full
_refine_ls_number_parameters 111
_refine_ls_number_reflns 1734
_refine_ls_number_restraints 0
_refine_ls_restrained_S_all 1.089
_refine_ls_R_factor_all 0.0701
_refine_ls_R_factor_gt 0.0598
_refine_ls_shift/su_max 0.000
_refine_ls_shift/su_mean 0.000
_refine_ls_structure_factor_coef Fsqd
_refine_ls_weighting_details 'calc w = 1/[\s^2^(Fo^2^)+(0.052P)^2^+0.1545P] where P = (Fo^2^+2Fc^2^)/3'
_refine_ls_weighting_scheme calc
_refine_ls_wR_factor_gt 0.1372
_refine_ls_wR_factor_ref 0.1451
_reflns_number_gt 1438
_reflns_number_total 1734
_reflns_threshold_expression I>2\s(I)
_cod_data_source_file sj6073.cif
_cod_data_source_block I
_cod_depositor_comments
;
The following automatic conversions were performed:
'_geom_bond_publ_flag' value 'Y' changed to 'y' according to
'/home/saulius/struct/CIF-dictionaries/cif_core.dic' dictionary named
'cif_core.dic' version 2.4.1 from 2010-06-29 (12
times).

'_geom_angle_publ_flag' value 'Y' changed to 'y' according to
'/home/saulius/struct/CIF-dictionaries/cif_core.dic' dictionary named
'cif_core.dic' version 2.4.1 from 2010-06-29 (15 times).

Automatic conversion script
Id: cif_fix_enum 1527 2010-12-29 10:47:43Z saulius 

The following automatic conversions were performed:

'_geom_bond_publ_flag' value 'Y' changed to 'y' according to
/home/saulius/struct/CIF-dictionaries/cif_core.dic dictionary named
'cif_core.dic' version 2.4.1 from 2010-06-29 (12
times).

'_geom_angle_publ_flag' value 'Y' changed to 'y' according
to /home/saulius/struct/CIF-dictionaries/cif_core.dic dictionary
named 'cif_core.dic' version 2.4.1 from 2010-06-29 (15 times).

Automatic conversion script
Id: cif_fix_values 1715 2011-07-08 13:25:40Z adriana 
;
_cod_database_code 2206059
_cod_database_fobs_code 2206059

loop_
_symmetry_equiv_pos_as_xyz
'x, y, z'
'-x, -y, -z'

loop_
_atom_site_label
_atom_site_fract_x
_atom_site_fract_y
_atom_site_fract_z
_atom_site_U_iso_or_equiv
_atom_site_adp_type
_atom_site_calc_flag
_atom_site_refinement_flags
_atom_site_occupancy
_atom_site_type_symbol
O1 0.8202(3) 0.2329(3) -0.44701(17) 0.0731(6) Uani d . 1 O
O2 0.8858(2) 0.2360(3) 0.25542(16) 0.0565(5) Uani d . 1 O
H2 0.8825 0.2404 0.3485 0.085 Uiso calc R 1 H
C1 1.0725(3) 0.2584(3) 0.2285(2) 0.0382(5) Uani d . 1 C
C2 1.2248(3) 0.2796(3) 0.3462(2) 0.0465(5) Uani d . 1 C
H2A 1.2007 0.2793 0.4478 0.056 Uiso calc R 1 H
C3 1.4111(3) 0.3012(3) 0.3135(3) 0.0502(6) Uani d . 1 C
H3 1.5126 0.3162 0.3933 0.060 Uiso calc R 1 H
C4 1.4486(3) 0.3008(3) 0.1632(3) 0.0503(6) Uani d . 1 C
H4 1.5747 0.3149 0.1412 0.060 Uiso calc R 1 H
C5 1.2984(3) 0.2794(3) 0.0466(2) 0.0437(5) Uani d . 1 C
H5 1.3241 0.2782 -0.0546 0.052 Uiso calc R 1 H
C6 1.1079(3) 0.2592(3) 0.0752(2) 0.0345(4) Uani d . 1 C
C7 0.9467(3) 0.2383(3) -0.0469(2) 0.0350(4) Uani d . 1 C
H7 0.8217 0.2157 -0.0178 0.042 Uiso calc R 1 H
C8 0.9593(3) 0.2480(3) -0.1951(2) 0.0445(5) Uani d . 1 C
H8 1.0838 0.2719 -0.2258 0.053 Uiso calc R 1 H
C9 0.7928(3) 0.2242(3) -0.3133(2) 0.0433(5) Uani d . 1 C
C10 0.5897(3) 0.1899(4) -0.2731(2) 0.0501(5) Uani d . 1 C
H10A 0.5950 0.3158 -0.2280 0.075 Uiso calc R 1 H
H10B 0.5554 0.1005 -0.2000 0.075 Uiso calc R 1 H
H10C 0.4877 0.1313 -0.3654 0.075 Uiso calc R 1 H

loop_
_atom_site_aniso_label
_atom_site_aniso_U_11
_atom_site_aniso_U_22
_atom_site_aniso_U_33
_atom_site_aniso_U_12
_atom_site_aniso_U_13
_atom_site_aniso_U_23
O1 0.0830(13) 0.1138(16) 0.0284(8) 0.0466(12) 0.0150(8) 0.0191(9)
O2 0.0464(9) 0.0988(13) 0.0297(7) 0.0349(9) 0.0125(6) 0.0163(8)
C1 0.0376(10) 0.0432(11) 0.0328(10) 0.0171(9) 0.0059(8) 0.0070(8)
C2 0.0507(12) 0.0546(13) 0.0317(10) 0.0227(10) 0.0007(9) 0.0078(9)
C3 0.0467(12) 0.0520(13) 0.0484(12) 0.0225(10) -0.0084(10) 0.0084(10)
C4 0.0376(11) 0.0578(14) 0.0602(14) 0.0251(10) 0.0076(10) 0.0127(11)
C5 0.0434(11) 0.0508(12) 0.0414(11) 0.0235(10) 0.0125(9) 0.0109(9)
C6 0.0372(10) 0.0340(9) 0.0324(9) 0.0160(8) 0.0058(8) 0.0063(7)
C7 0.0376(10) 0.0393(10) 0.0303(9) 0.0189(8) 0.0069(7) 0.0067(7)
C8 0.0410(11) 0.0602(13) 0.0337(10) 0.0222(10) 0.0103(8) 0.0112(9)
C9 0.0545(12) 0.0478(12) 0.0259(9) 0.0219(10) 0.0044(8) 0.0069(8)
C10 0.0513(13) 0.0593(13) 0.0409(12) 0.0266(11) 0.0025(9) 0.0113(10)

loop_
_atom_type_symbol
_atom_type_description
_atom_type_scat_dispersion_real
_atom_type_scat_dispersion_imag
_atom_type_scat_source
C C 0.0033 0.0016 'International Tables Vol C Tables 4.2.6.8 and 6.1.1.4'
H H 0.0000 0.0000 'International Tables Vol C Tables 4.2.6.8 and 6.1.1.4'
O O 0.0106 0.0060 'International Tables Vol C Tables 4.2.6.8 and 6.1.1.4'

loop_
_geom_angle_atom_site_label_1
_geom_angle_atom_site_label_2
_geom_angle_atom_site_label_3
_geom_angle
_geom_angle_publ_flag
C1 O2 H2 109.5 ?
O2 C1 C2 122.33(18) y
O2 C1 C6 117.52(17) y
C2 C1 C6 120.15(18) y
C3 C2 C1 120.34(19) y
C3 C2 H2A 119.8 ?
C1 C2 H2A 119.8 ?
C2 C3 C4 120.44(19) y
C2 C3 H3 119.8 ?
C4 C3 H3 119.8 ?
C5 C4 C3 119.4(2) y
C5 C4 H4 120.3 ?
C3 C4 H4 120.3 ?
C4 C5 C6 121.93(19) y
C4 C5 H5 119.0 ?
C6 C5 H5 119.0 ?
C5 C6 C1 117.76(18) y
C5 C6 C7 122.81(18) y
C1 C6 C7 119.44(17) y
C8 C7 C6 126.98(18) y
C8 C7 H7 116.5 ?
C6 C7 H7 116.5 ?
C7 C8 C9 124.91(19) y
C7 C8 H8 117.5 ?
C9 C8 H8 117.5 ?
O1 C9 C8 119.5(2) y
O1 C9 C10 119.5(2) y
C8 C9 C10 120.93(17) y
C9 C10 H10A 109.5 ?
C9 C10 H10B 109.5 ?
H10A C10 H10B 109.5 ?
C9 C10 H10C 109.5 ?
H10A C10 H10C 109.5 ?
H10B C10 H10C 109.5 ?

loop_
_geom_bond_atom_site_label_1
_geom_bond_atom_site_label_2
_geom_bond_distance
_geom_bond_publ_flag
O1 C9 1.220(2) y
O2 C1 1.359(2) y
O2 H2 0.8200 ?
C1 C2 1.387(3) y
C1 C6 1.401(2) y
C2 C3 1.373(3) y
C2 H2A 0.9300 ?
C3 C4 1.380(3) y
C3 H3 0.9300 ?
C4 C5 1.370(3) y
C4 H4 0.9300 ?
C5 C6 1.395(3) y
C5 H5 0.9300 ?
C6 C7 1.458(3) y
C7 C8 1.327(3) y
C7 H7 0.9300 ?
C8 C9 1.456(3) y
C8 H8 0.9300 ?
C9 C10 1.491(3) y
C10 H10A 0.9600 ?
C10 H10B 0.9600 ?
C10 H10C 0.9600 ?

loop_
_geom_hbond_atom_site_label_D
_geom_hbond_atom_site_label_H
_geom_hbond_atom_site_label_A
_geom_hbond_site_symmetry_A
_geom_hbond_distance_DH
_geom_hbond_distance_HA
_geom_hbond_distance_DA
_geom_hbond_angle_DHA
O2 H2 O1 1_556 0.82 1.91 2.715(2) 169

loop_
_geom_torsion_atom_site_label_1
_geom_torsion_atom_site_label_2
_geom_torsion_atom_site_label_3
_geom_torsion_atom_site_label_4
_geom_torsion
O2 C1 C2 C3 179.8(2)
C6 C1 C2 C3 -0.1(3)
C1 C2 C3 C4 -0.4(3)
C2 C3 C4 C5 0.2(3)
C3 C4 C5 C6 0.4(3)
C4 C5 C6 C1 -1.0(3)
C4 C5 C6 C7 179.38(18)
O2 C1 C6 C5 -179.13(18)
C2 C1 C6 C5 0.8(3)
O2 C1 C6 C7 0.6(3)
C2 C1 C6 C7 -179.53(18)
C5 C6 C7 C8 -4.6(3)
C1 C6 C7 C8 175.7(2)
C6 C7 C8 C9 179.39(19)
C7 C8 C9 O1 -178.9(2)
C7 C8 C9 C10 1.3(3)

loop_
_cod_related_entry_id
_cod_related_entry_database
_cod_related_entry_code
1 ChemSpider 10437471
